data_4030667
loop_
_publ_author_name
'Crimberg, C.'
'Strahle, J.'
'Laval, J.-P.'
'Frit, B.'
'Sonntag, R.'
'Ihringer, J.'

_publ_section_title
;
 X-ray and neutron-diffraction study of NH4TaF6
;
_journal_name_full 'European Journal of Solid State and Inorganic Chemistry'
_journal_page_first 449
_journal_page_last 462
_journal_volume 31
_journal_year 1994
_chemical_formula_sum 'F6 H4 N Ta'
_chemical_formula_weight 312.98
_space_group_IT_number 221
_symmetry_cell_setting cubic
_symmetry_Int_Tables_number 221
_symmetry_space_group_name_Hall '-P 4 2 3'
_symmetry_space_group_name_H-M 'P m -3 m'
_cell_angle_alpha 90
_cell_angle_beta 90
_cell_angle_gamma 90
_cell_formula_units_Z 1
_cell_length_a 5.2718(1)
_cell_length_b 5.2718(1)
_cell_length_c 5.2718(1)
_cell_volume 146.513(5)
_diffrn_ambient_temperature 293
_diffrn_radiation_probe x-ray
_diffrn_radiation_type CuK\a
_diffrn_radiation_wavelength 1.5418
_exptl_crystal_density_diffrn 3.547
_pd_proc_ls_prof_wR_expected 0.066
_pd_proc_ls_prof_wR_factor 0.1212
_refine_ls_R_I_factor 0.0686
_cod_data_source_file EJSSIC-1994-31-449-462-1.cif
_cod_data_source_block NH4TaF6-293K
_cod_depositor_comments
; 
Rietveld refinements of combined data (X-rays + neutrons) 
;
_cod_original_cell_volume 146.513(8)
_cod_original_formula_sum 'H4 F6 N Ta'
_cod_database_code 4030667

loop_
_symmetry_equiv_pos_site_id
_symmetry_equiv_pos_as_xyz
1 x,y,z
2 -y,x,z
3 -x,-y,z
4 y,-x,z
5 x,-y,-z
6 y,x,-z
7 -x,y,-z
8 -y,-x,-z
9 z,x,y
10 -x,z,y
11 -z,-x,y
12 x,-z,y
13 z,-x,-y
14 x,z,-y
15 -z,x,-y
16 -x,-z,-y
17 y,z,x
18 -z,-y,-x
19 -z,y,x
20 z,y,-x
21 z,-y,x
22 y,-z,-x
23 -y,-z,x
24 -y,z,-x
25 -x,-y,-z
26 y,-x,-z
27 x,y,-z
28 -y,x,-z
29 -x,y,z
30 -y,-x,z
31 x,-y,z
32 y,x,z
33 -z,-x,-y
34 x,-z,-y
35 z,x,-y
36 -x,z,-y
37 -z,x,y
38 -x,-z,y
39 z,-x,y
40 x,z,y
41 -y,-z,-x
42 z,y,x
43 z,-y,-x
44 -z,-y,x
45 -z,y,-x
46 -y,z,x
47 y,z,-x
48 y,-z,x

loop_
_atom_site_label
_atom_site_type_symbol
_atom_site_thermal_displace_type
_atom_site_fract_x
_atom_site_fract_y
_atom_site_fract_z
_atom_site_occupancy
_atom_site_U_iso_or_equiv
Ta Ta Uiso 0.00000 0.00000 0.00000 0.998 0.0532(13)
F F Uiso 0.2410(10) 0.2410(10) 0.100(2) 0.250 0.094(6)
N N Uiso 0.50000 0.50000 0.50000 0.998 0.128(6)
H H Uiso 0.50000 0.344(2) 0.344(2) 0.333 0.0389(6)

loop_
_atom_type_symbol
_atom_type_description
_atom_type_scat_dispersion_real
_atom_type_scat_dispersion_imag
_atom_type_scat_source
F F 0.0727 0.0534 ' International Tables Vol C Tables 4.2.6.8 and 6.1.1.4'
H H 0.0000 0.0000 ' International Tables Vol C Tables 4.2.6.8 and 6.1.1.4'
N N 0.0311 0.0180 ' International Tables Vol C Tables 4.2.6.8 and 6.1.1.4'
Ta Ta -5.7959 5.2718 ' International Tables Vol C Tables 4.2.6.8 and 6.1.1.4'

loop_
_geom_angle_atom_site_label_1
_geom_angle_atom_site_label_2
_geom_angle_atom_site_label_3
_geom_angle
_geom_angle_site_symmetry_1
_geom_angle_site_symmetry_3
_geom_angle_publ_flag
H N H 60.0(4) . 2_655 no
H N H 90.0(7) . 3_665 no
H N H 60.0(4) . 4_565 no
H N H 180.00 . 5_566 no
H N H 120.0(4) . 6_556 no
H N H 90.0(7) . 7_656 no
H N H 120.0(4) . 8_666 no
H N H 60.0(4) . 17_555 no
H N H 120.0(4) . 18_666 no
H N H 60.0(4) . 19_655 no
H N H 120.0(4) . 21_565 no
H N H 60.0(4) 2_655 3_665 no
H N H 90.0(7) 2_655 4_565 no
H N H 120.0(4) 2_655 5_566 no
H N H 180.00 2_655 6_556 no
H N H 120.0(4) 2_655 7_656 no
H N H 90.0(7) 2_655 8_666 no
H N H 120.0(4) 2_655 17_555 no
H N H 60.0(4) 2_655 18_666 no
H N H 60.0(4) 2_655 19_655 no
H N H 120.0(4) 2_655 21_565 no
H N H 60.0(4) 3_665 4_565 no
H N H 90.0(7) 3_665 5_566 no
H N H 120.0(4) 3_665 6_556 no
H N H 180.00 3_665 7_656 no
H N H 120.0(4) 3_665 8_666 no
H N H 120.0(4) 3_665 17_555 no
H N H 60.0(4) 3_665 18_666 no
H N H 120.0(4) 3_665 19_655 no
H N H 60.0(4) 3_665 21_565 no
H N H 120.0(4) 4_565 5_566 no
H N H 90.0(7) 4_565 6_556 no
H N H 120.0(4) 4_565 7_656 no
H N H 180.00 4_565 8_666 no
H N H 60.0(4) 4_565 17_555 no
H N H 120.0(4) 4_565 18_666 no
H N H 120.0(4) 4_565 19_655 no
H N H 60.0(4) 4_565 21_565 no
H N H 60.0(4) 5_566 6_556 no
H N H 90.0(7) 5_566 7_656 no
H N H 60.0(4) 5_566 8_666 no
H N H 120.0(4) 5_566 17_555 no
H N H 60.0(4) 5_566 18_666 no
H N H 120.0(4) 5_566 19_655 no
H N H 60.0(4) 5_566 21_565 no
H N H 60.0(4) 6_556 7_656 no
H N H 90.0(7) 6_556 8_666 no
H N H 60.0(4) 6_556 17_555 no
H N H 120.0(4) 6_556 18_666 no
H N H 120.0(4) 6_556 19_655 no
H N H 60.0(4) 6_556 21_565 no
H N H 60.0(4) 7_656 8_666 no
H N H 60.0(4) 7_656 17_555 no
H N H 120.0(4) 7_656 18_666 no
H N H 60.0(4) 7_656 19_655 no
H N H 120.0(4) 7_656 21_565 no
H N H 120.0(4) 8_666 17_555 no
H N H 60.0(4) 8_666 18_666 no
H N H 60.0(4) 8_666 19_655 no
H N H 120.0(4) 8_666 21_565 no
H N H 180.00 17_555 18_666 no
H N H 90.0(7) 17_555 19_655 no
H N H 90.0(7) 17_555 21_565 no
H N H 90.0(7) 18_666 19_655 no
H N H 90.0(7) 18_666 21_565 no
H N H 180.00 19_655 21_565 no

loop_
_geom_bond_atom_site_label_1
_geom_bond_atom_site_label_2
_geom_bond_distance
_geom_bond_site_symmetry_2
_geom_bond_publ_flag
Ta F 1.873(6) . yes
N H 1.163(11) . no
N H 1.163(11) 2_655 no
N H 1.163(11) 3_665 no
N H 1.163(11) 4_565 no
N H 1.163(11) 5_566 no
N H 1.163(11) 6_556 no
N H 1.163(11) 7_656 no
N H 1.163(11) 8_666 no
N H 1.163(11) 17_555 no
N H 1.163(11) 18_666 no
N H 1.163(11) 19_655 no
N H 1.163(11) 21_565 no
